data_9016135
loop_
_publ_author_name
'Demartin, F.'
'Gramaccioli, C. M.'
'Campostrini, I.'

_publ_section_title
;
 Clinometaborite, natural beta-metaboric acid,
 from La Fossa Crater, Vulcano, Aeolian Islands, Italy
;
_journal_name_full 'The Canadian Mineralogist'
_journal_page_first 1273
_journal_page_last 1279
_journal_paper_doi 10.3749/canmin.49.5.1273
_journal_volume 49
_journal_year 2011
_chemical_compound_source 'La Fossa Crater, Vulcano, Aeolian Islands, Italy'
_chemical_formula_sum 'B H O2'
_chemical_name_mineral Clinometaborite
_space_group_IT_number 14
_symmetry_space_group_name_Hall '-P 2yab'
_symmetry_space_group_name_H-M 'P 1 21/a 1'
_cell_angle_alpha 90
_cell_angle_beta 93.21
_cell_angle_gamma 90
_cell_length_a 7.127
_cell_length_b 8.842
_cell_length_c 6.773
_cell_formula_units_Z 12
_cell_volume 426.144
_database_code_amcsd 0018577
_exptl_crystal_density_diffrn 2.049
_cod_original_formula_sum 'B O2 H'
_cod_database_code 9016135

loop_
_space_group_symop_operation_xyz
x,y,z
1/2+x,1/2-y,z
1/2-x,1/2+y,-z
-x,-y,-z

loop_
_atom_site_aniso_label
_atom_site_aniso_U_11
_atom_site_aniso_U_22
_atom_site_aniso_U_33
_atom_site_aniso_U_12
_atom_site_aniso_U_13
_atom_site_aniso_U_23
B1 0.02210 0.01060 0.01280 0.00040 0.00780 0.00120
B2 0.01900 0.01220 0.01170 0.00000 0.00400 0.00000
B3 0.02080 0.01160 0.01190 0.00000 0.00460 0.00110
O1 0.02420 0.00840 0.01260 -0.00210 0.00680 -0.00180
O2 0.03220 0.01100 0.01590 -0.00400 0.01180 -0.00210
O3 0.02790 0.01000 0.01550 -0.00090 0.01200 0.00060
O4 0.02990 0.00910 0.01510 0.00250 0.00910 0.00150
O5 0.02290 0.01570 0.01690 -0.00100 0.00480 -0.00370
O6 0.03310 0.01150 0.01720 0.00050 0.01310 0.00240

loop_
_atom_site_label
_atom_site_fract_x
_atom_site_fract_y
_atom_site_fract_z
_atom_site_U_iso_or_equiv
B1 0.23416 -0.04313 0.83071 0.01490
B2 0.26124 0.21091 0.97679 0.01420
B3 0.40077 0.16241 0.67183 0.01460
O1 0.21653 0.06075 0.99463 0.01480
O2 0.35331 0.26191 0.81577 0.01930
O3 0.35674 0.01313 0.68317 0.01740
O4 0.28810 -0.19372 0.87931 0.01780
O5 0.03355 -0.04735 0.72342 0.01840
O6 0.49777 0.21595 0.51815 0.02020
H1 0.01200 -0.13000 0.65000 0.05400
H2 -0.06800 -0.04800 0.80900 0.06800
H3 0.53400 0.13600 0.44300 0.03500

loop_
_cod_related_entry_id
_cod_related_entry_database
_cod_related_entry_code
1 AMCSD 0018577
